data_4346863
loop_
_publ_author_name
'\/Oien-\/Odegaard, Sigurd'
'Bouchevreau, Boris'
'Hylland, Knut'
'Wu, Lianpao'
'Blom, Richard'
'Grande, Carlos'
'Olsbye, Unni'
'Tilset, Mats'
'Lillerud, Karl P.'

_publ_section_title
;
 UiO-67-type Metal-Organic Frameworks with Enhanced Water Stability and
 Methane Adsorption Capacity.
;
_journal_issue 5
_journal_name_full 'Inorganic chemistry'
_journal_page_first 1986
_journal_page_last 1991
_journal_paper_doi 10.1021/acs.inorgchem.5b02257
_journal_volume 55
_journal_year 2016
_chemical_formula_moiety '0.25(C463.3 O122.96 Zr24), 2.67(O1)'
_chemical_formula_sum 'C115.83 O33.41 Zr6'
_chemical_formula_weight 2472.89
_chemical_name_common UiO-67-BN
_space_group_crystal_system cubic
_space_group_IT_number 225
_space_group_name_Hall '-F 4 2 3'
_space_group_name_H-M_alt 'F m -3 m'
_atom_sites_solution_primary direct
_audit_creation_date 2015-08-07
_audit_creation_method
;
Olex2 1.2
(compiled 2015.01.26 svn.r3150 for OlexSys, GUI svn.r4998)
;
_cell_angle_alpha 90
_cell_angle_beta 90
_cell_angle_gamma 90
_cell_formula_units_Z 4
_cell_length_a 26.8167(2)
_cell_length_b 26.8167(2)
_cell_length_c 26.8167(2)
_cell_measurement_reflns_used 7203
_cell_measurement_temperature 100(2)
_cell_measurement_theta_max 30.89
_cell_measurement_theta_min 3.49
_cell_volume 19284.8(2)
_computing_cell_refinement 'SAINT v8.34A (Bruker AXS, 2014)'
_computing_data_collection 'APEX2 v2014.11-0 (Bruker AXS, 2014)'
_computing_data_reduction 'SAINT v8.34A (Bruker AXS, 2014)'
_computing_molecular_graphics 'Diamond v4.0.1 (Brandenburg, 2012)'
_computing_publication_material 'Olex2 (Dolomanov et al., 2009)'
_computing_structure_refinement 'XL Ver. 2014/7. (Sheldrick, 2015)'
_computing_structure_solution 'XS Ver. 2013/1. (Sheldrick, 2013)'
_diffrn_ambient_temperature 100.0
_diffrn_detector 'CCD area detector'
_diffrn_detector_area_resol_mean 13.6986
_diffrn_detector_type 'Marmosaic 225'
_diffrn_measured_fraction_theta_full 0.970
_diffrn_measured_fraction_theta_max 0.975
_diffrn_measurement_device '\k-geometry diffractometer'
_diffrn_measurement_device_type 'MD2 microdiffractometer with MK3 mini-kappa'
_diffrn_measurement_method '\f scans'
_diffrn_radiation_collimation 'Rh-coated Si focusing mirrors'
_diffrn_radiation_monochromator 'Silicon 111'
_diffrn_radiation_probe x-ray
_diffrn_radiation_type synchrotron
_diffrn_radiation_wavelength 0.7600
_diffrn_reflns_av_R_equivalents 0.0400
_diffrn_reflns_av_unetI/netI 0.0275
_diffrn_reflns_Laue_measured_fraction_full 0.970
_diffrn_reflns_Laue_measured_fraction_max 0.975
_diffrn_reflns_limit_h_max 36
_diffrn_reflns_limit_h_min -31
_diffrn_reflns_limit_k_max 36
_diffrn_reflns_limit_k_min -19
_diffrn_reflns_limit_l_max 36
_diffrn_reflns_limit_l_min -15
_diffrn_reflns_number 10300
_diffrn_reflns_point_group_measured_fraction_full 0.970
_diffrn_reflns_point_group_measured_fraction_max 0.975
_diffrn_reflns_theta_full 26.000
_diffrn_reflns_theta_max 30.892
_diffrn_reflns_theta_min 3.495
_diffrn_source synchrotron
_diffrn_source_type 'Wiggler, Station I911-3, MAX II, MAXLAB'
_diffrn_standards_number 0
_exptl_absorpt_coefficient_mu 0.414
_exptl_absorpt_correction_T_max 0.7461
_exptl_absorpt_correction_T_min 0.6478
_exptl_absorpt_correction_type multi-scan
_exptl_absorpt_process_details
;
SADABS-2014/5 (Bruker,2014/5) was used for absorption correction.
wR2(int) was 0.0698 before and 0.0580 after correction.
The Ratio of minimum to maximum transmission is 0.8682.
The \l/2 correction factor is 0.00150.
;
_exptl_crystal_colour colourless
_exptl_crystal_density_diffrn 0.852
_exptl_crystal_description octahedron
_exptl_crystal_F_000 4809
_exptl_crystal_size_max 0.04
_exptl_crystal_size_mid 0.04
_exptl_crystal_size_min 0.02
_refine_diff_density_max 0.637
_refine_diff_density_min -0.498
_refine_diff_density_rms 0.063
_refine_ls_extinction_method none
_refine_ls_goodness_of_fit_ref 1.179
_refine_ls_hydrogen_treatment undef
_refine_ls_matrix_type full
_refine_ls_number_parameters 78
_refine_ls_number_reflns 1314
_refine_ls_number_restraints 0
_refine_ls_restrained_S_all 1.179
_refine_ls_R_factor_all 0.0338
_refine_ls_R_factor_gt 0.0323
_refine_ls_shift/su_max 0.000
_refine_ls_shift/su_mean 0.000
_refine_ls_structure_factor_coef Fsqd
_refine_ls_weighting_details 'w=1/[\s^2^(Fo^2^)+(0.0505P)^2^+32.3117P] where P=(Fo^2^+2Fc^2^)/3'
_refine_ls_weighting_scheme calc
_refine_ls_wR_factor_gt 0.0952
_refine_ls_wR_factor_ref 0.0965
_reflns_Friedel_coverage 0.000
_reflns_number_gt 1232
_reflns_number_total 1314
_reflns_threshold_expression 'I > 2\s(I)'
_cod_data_source_file ic5b02257_si_002.cif
_cod_data_source_block lp20-fc80_a
_cod_original_cell_volume 19284.8(4)
_cod_database_code 4346863
_shelx_space_group_comment
;
The symmetry employed for this shelxl refinement is uniquely defined
by the following loop, which should always be used as a source of
symmetry information in preference to the above space-group names.
They are only intended as comments.
;
_olex2_refinement_description
;
1. Uiso/Uaniso restraints and constraints
Uanis(C19) = Uanis(C1)
Uanis(C4) = Uanis(C12)
Uanis(C0AA) = Uanis(C1AA)
Uanis(C0AA) = Uanis(C17) = Uanis(C1AA) = Uanis(C3)
2. Others
 Sof(C004)=Sof(C005)=Sof(C006)=Sof(C4)=Sof(C1AA)=Sof(C0AA)=Sof(C12)=Sof(C19)=
 Sof(C1)=Sof(C3)=Sof(C17)=0.25*FVAR(2)
 Sof(O002)=0.5*FVAR(2)
 Fixed Sof: O1(0.08333) O2(0.08333) O0AA(0.05556) O3(0.035)
 Fixed X: O3(0.5)
 Fixed Y: O3(0.550301)
 Fixed Z: O3(0.653001)
;
_shelx_shelxl_version_number 2014/7
_olex2_submission_special_instructions 'No special instructions were received'

loop_
_space_group_symop_operation_xyz
'x, y, z'
'-x, -y, z'
'-x, y, -z'
'x, -y, -z'
'z, x, y'
'z, -x, -y'
'-z, -x, y'
'-z, x, -y'
'y, z, x'
'-y, z, -x'
'y, -z, -x'
'-y, -z, x'
'y, x, -z'
'-y, -x, -z'
'y, -x, z'
'-y, x, z'
'x, z, -y'
'-x, z, y'
'-x, -z, -y'
'x, -z, y'
'z, y, -x'
'z, -y, x'
'-z, y, x'
'-z, -y, -x'
'x, y+1/2, z+1/2'
'-x, -y+1/2, z+1/2'
'-x, y+1/2, -z+1/2'
'x, -y+1/2, -z+1/2'
'z, x+1/2, y+1/2'
'z, -x+1/2, -y+1/2'
'-z, -x+1/2, y+1/2'
'-z, x+1/2, -y+1/2'
'y, z+1/2, x+1/2'
'-y, z+1/2, -x+1/2'
'y, -z+1/2, -x+1/2'
'-y, -z+1/2, x+1/2'
'y, x+1/2, -z+1/2'
'-y, -x+1/2, -z+1/2'
'y, -x+1/2, z+1/2'
'-y, x+1/2, z+1/2'
'x, z+1/2, -y+1/2'
'-x, z+1/2, y+1/2'
'-x, -z+1/2, -y+1/2'
'x, -z+1/2, y+1/2'
'z, y+1/2, -x+1/2'
'z, -y+1/2, x+1/2'
'-z, y+1/2, x+1/2'
'-z, -y+1/2, -x+1/2'
'x+1/2, y, z+1/2'
'-x+1/2, -y, z+1/2'
'-x+1/2, y, -z+1/2'
'x+1/2, -y, -z+1/2'
'z+1/2, x, y+1/2'
'z+1/2, -x, -y+1/2'
'-z+1/2, -x, y+1/2'
'-z+1/2, x, -y+1/2'
'y+1/2, z, x+1/2'
'-y+1/2, z, -x+1/2'
'y+1/2, -z, -x+1/2'
'-y+1/2, -z, x+1/2'
'y+1/2, x, -z+1/2'
'-y+1/2, -x, -z+1/2'
'y+1/2, -x, z+1/2'
'-y+1/2, x, z+1/2'
'x+1/2, z, -y+1/2'
'-x+1/2, z, y+1/2'
'-x+1/2, -z, -y+1/2'
'x+1/2, -z, y+1/2'
'z+1/2, y, -x+1/2'
'z+1/2, -y, x+1/2'
'-z+1/2, y, x+1/2'
'-z+1/2, -y, -x+1/2'
'x+1/2, y+1/2, z'
'-x+1/2, -y+1/2, z'
'-x+1/2, y+1/2, -z'
'x+1/2, -y+1/2, -z'
'z+1/2, x+1/2, y'
'z+1/2, -x+1/2, -y'
'-z+1/2, -x+1/2, y'
'-z+1/2, x+1/2, -y'
'y+1/2, z+1/2, x'
'-y+1/2, z+1/2, -x'
'y+1/2, -z+1/2, -x'
'-y+1/2, -z+1/2, x'
'y+1/2, x+1/2, -z'
'-y+1/2, -x+1/2, -z'
'y+1/2, -x+1/2, z'
'-y+1/2, x+1/2, z'
'x+1/2, z+1/2, -y'
'-x+1/2, z+1/2, y'
'-x+1/2, -z+1/2, -y'
'x+1/2, -z+1/2, y'
'z+1/2, y+1/2, -x'
'z+1/2, -y+1/2, x'
'-z+1/2, y+1/2, x'
'-z+1/2, -y+1/2, -x'
'-x, -y, -z'
'x, y, -z'
'x, -y, z'
'-x, y, z'
'-z, -x, -y'
'-z, x, y'
'z, x, -y'
'z, -x, y'
'-y, -z, -x'
'y, -z, x'
'-y, z, x'
'y, z, -x'
'-y, -x, z'
'y, x, z'
'-y, x, -z'
'y, -x, -z'
'-x, -z, y'
'x, -z, -y'
'x, z, y'
'-x, z, -y'
'-z, -y, x'
'-z, y, -x'
'z, -y, -x'
'z, y, x'
'-x, -y+1/2, -z+1/2'
'x, y+1/2, -z+1/2'
'x, -y+1/2, z+1/2'
'-x, y+1/2, z+1/2'
'-z, -x+1/2, -y+1/2'
'-z, x+1/2, y+1/2'
'z, x+1/2, -y+1/2'
'z, -x+1/2, y+1/2'
'-y, -z+1/2, -x+1/2'
'y, -z+1/2, x+1/2'
'-y, z+1/2, x+1/2'
'y, z+1/2, -x+1/2'
'-y, -x+1/2, z+1/2'
'y, x+1/2, z+1/2'
'-y, x+1/2, -z+1/2'
'y, -x+1/2, -z+1/2'
'-x, -z+1/2, y+1/2'
'x, -z+1/2, -y+1/2'
'x, z+1/2, y+1/2'
'-x, z+1/2, -y+1/2'
'-z, -y+1/2, x+1/2'
'-z, y+1/2, -x+1/2'
'z, -y+1/2, -x+1/2'
'z, y+1/2, x+1/2'
'-x+1/2, -y, -z+1/2'
'x+1/2, y, -z+1/2'
'x+1/2, -y, z+1/2'
'-x+1/2, y, z+1/2'
'-z+1/2, -x, -y+1/2'
'-z+1/2, x, y+1/2'
'z+1/2, x, -y+1/2'
'z+1/2, -x, y+1/2'
'-y+1/2, -z, -x+1/2'
'y+1/2, -z, x+1/2'
'-y+1/2, z, x+1/2'
'y+1/2, z, -x+1/2'
'-y+1/2, -x, z+1/2'
'y+1/2, x, z+1/2'
'-y+1/2, x, -z+1/2'
'y+1/2, -x, -z+1/2'
'-x+1/2, -z, y+1/2'
'x+1/2, -z, -y+1/2'
'x+1/2, z, y+1/2'
'-x+1/2, z, -y+1/2'
'-z+1/2, -y, x+1/2'
'-z+1/2, y, -x+1/2'
'z+1/2, -y, -x+1/2'
'z+1/2, y, x+1/2'
'-x+1/2, -y+1/2, -z'
'x+1/2, y+1/2, -z'
'x+1/2, -y+1/2, z'
'-x+1/2, y+1/2, z'
'-z+1/2, -x+1/2, -y'
'-z+1/2, x+1/2, y'
'z+1/2, x+1/2, -y'
'z+1/2, -x+1/2, y'
'-y+1/2, -z+1/2, -x'
'y+1/2, -z+1/2, x'
'-y+1/2, z+1/2, x'
'y+1/2, z+1/2, -x'
'-y+1/2, -x+1/2, z'
'y+1/2, x+1/2, z'
'-y+1/2, x+1/2, -z'
'y+1/2, -x+1/2, -z'
'-x+1/2, -z+1/2, y'
'x+1/2, -z+1/2, -y'
'x+1/2, z+1/2, y'
'-x+1/2, z+1/2, -y'
'-z+1/2, -y+1/2, x'
'-z+1/2, y+1/2, -x'
'z+1/2, -y+1/2, -x'
'z+1/2, y+1/2, x'

loop_
_atom_site_label
_atom_site_type_symbol
_atom_site_fract_x
_atom_site_fract_y
_atom_site_fract_z
_atom_site_U_iso_or_equiv
_atom_site_adp_type
_atom_site_occupancy
_atom_site_site_symmetry_order
_atom_site_calc_flag
_atom_site_refinement_flags_posn
_atom_site_refinement_flags_adp
_atom_site_refinement_flags_occupancy
_atom_site_disorder_group
Zr01 Zr 0.5000 0.5000 0.59218(2) 0.01765(15) Uani 1 8 d S T P .
O002 O 0.5000 0.57242(7) 0.63194(6) 0.0324(5) Uani 0.877(5) 2 d S T P .
C004 C 0.5000 0.61693(8) 0.61693(8) 0.0376(8) Uani 0.877(5) 4 d S T P .
C005 C 0.5000 0.65668(10) 0.65668(10) 0.0656(16) Uani 0.877(5) 4 d S T P .
C006 C 0.5000 0.73028(11) 0.73028(11) 0.087(2) Uani 0.877(5) 4 d S T P .
O1 O 0.46148(12) 0.46148(12) 0.53852(12) 0.0185(10) Uani 0.5 6 d S T P .
O2 O 0.44841(12) 0.44841(12) 0.55159(12) 0.0201(10) Uani 0.5 6 d S T P .
C4 C 0.4340(9) 0.6035(7) 0.7120(7) 0.177(10) Uani 0.2194(12) 1 d . . . -1
C1AA C 0.4818(7) 0.6527(6) 0.6959(6) 0.071(3) Uani 0.2194(12) 1 d . . . -1
C0AA C 0.4641(7) 0.6838(6) 0.7400(6) 0.071(3) Uani 0.2194(12) 1 d . . . -1
C12 C 0.4298(10) 0.6802(7) 0.7813(7) 0.177(10) Uani 0.2194(12) 1 d . . . -1
C19 C 0.4002(14) 0.6380(11) 0.7846(11) 0.344(18) Uani 0.2194(12) 1 d . . . -1
C1 C 0.4037(17) 0.6010(10) 0.7523(11) 0.344(18) Uani 0.2194(12) 1 d . . . -1
O0AA O 0.3863(8) 0.3863(8) 0.6137(8) 0.212(13) Uani 0.3334 6 d S T P .
C3 C 0.4639(7) 0.6462(6) 0.7036(6) 0.071(3) Uani 0.2194(12) 1 d . . . 1
C17 C 0.4819(7) 0.6914(6) 0.7337(6) 0.071(3) Uani 0.2194(12) 1 d . . . 1
O3 O 0.5000 0.5503 0.6530 0.086(13) Uani 0.07 2 d S T P .

loop_
_atom_site_aniso_label
_atom_site_aniso_U_11
_atom_site_aniso_U_22
_atom_site_aniso_U_33
_atom_site_aniso_U_23
_atom_site_aniso_U_13
_atom_site_aniso_U_12
Zr01 0.02168(16) 0.02168(16) 0.00958(18) 0.000 0.000 0.000
O002 0.0452(10) 0.0329(10) 0.0191(8) -0.0133(7) 0.000 0.000
C004 0.053(2) 0.0301(11) 0.0301(11) -0.0187(14) 0.000 0.000
C005 0.118(5) 0.0391(15) 0.0391(15) -0.0284(18) 0.000 0.000
C006 0.160(7) 0.050(2) 0.050(2) -0.038(2) 0.000 0.000
O1 0.0185(10) 0.0185(10) 0.0185(10) 0.0035(11) 0.0035(11) -0.0035(11)
O2 0.0201(10) 0.0201(10) 0.0201(10) 0.0035(11) 0.0035(11) -0.0035(11)
C4 0.27(2) 0.137(10) 0.126(10) -0.110(9) 0.143(13) -0.112(12)
C1AA 0.105(11) 0.059(4) 0.049(4) -0.034(3) 0.029(4) -0.027(4)
C0AA 0.105(11) 0.059(4) 0.049(4) -0.034(3) 0.029(4) -0.027(4)
C12 0.27(2) 0.137(10) 0.126(10) -0.110(9) 0.143(13) -0.112(12)
C19 0.48(4) 0.252(19) 0.30(2) -0.233(16) 0.35(3) -0.28(2)
C1 0.48(4) 0.252(19) 0.30(2) -0.233(16) 0.35(3) -0.28(2)
O0AA 0.212(13) 0.212(13) 0.212(13) 0.024(15) 0.024(15) -0.024(15)
C3 0.105(11) 0.059(4) 0.049(4) -0.034(3) 0.029(4) -0.027(4)
C17 0.105(11) 0.059(4) 0.049(4) -0.034(3) 0.029(4) -0.027(4)
O3 0.12(3) 0.11(3) 0.028(15) -0.043(18) 0.000 0.000

loop_
_atom_type_symbol
_atom_type_description
_atom_type_scat_dispersion_real
_atom_type_scat_dispersion_imag
_atom_type_scat_source
C C 0.0040 0.0020 'International Tables Vol C Tables 4.2.6.8 and 6.1.1.4'
O O 0.0130 0.0070 'International Tables Vol C Tables 4.2.6.8 and 6.1.1.4'
Zr Zr -2.0870 0.6420 'International Tables Vol C Tables 4.2.6.8 and 6.1.1.4'

loop_
_geom_angle_atom_site_label_1
_geom_angle_atom_site_label_2
_geom_angle_atom_site_label_3
_geom_angle
_geom_angle_site_symmetry_1
_geom_angle_site_symmetry_3
O002 Zr01 O002 76.61(4) 109_665 .
O002 Zr01 O002 76.61(4) 2_665 109_665
O002 Zr01 O002 122.46(10) 110 109_665
O002 Zr01 O002 76.61(4) 110 .
O002 Zr01 O002 122.46(10) 2_665 .
O002 Zr01 O002 76.61(4) 110 2_665
O1 Zr01 O002 84.04(12) 100_655 2_665
O1 Zr01 O002 84.04(12) 2_665 110
O1 Zr01 O002 84.04(12) 99_565 .
O1 Zr01 O002 141.20(4) 99_565 2_665
O1 Zr01 O002 141.20(4) . .
O1 Zr01 O002 141.20(4) 2_665 2_665
O1 Zr01 O002 141.20(4) 99_565 110
O1 Zr01 O002 84.04(12) 2_665 .
O1 Zr01 O002 141.20(4) . 110
O1 Zr01 O002 84.04(12) 100_655 110
O1 Zr01 O002 141.20(4) 100_655 .
O1 Zr01 O002 141.20(4) 100_655 109_665
O1 Zr01 O002 84.04(12) . 2_665
O1 Zr01 O002 84.04(12) 99_565 109_665
O1 Zr01 O002 84.04(12) . 109_665
O1 Zr01 O002 141.20(4) 2_665 109_665
O1 Zr01 O1 60.50(17) . 100_655
O1 Zr01 O1 60.50(17) 100_655 2_665
O1 Zr01 O1 90.9(3) . 2_665
O1 Zr01 O1 60.50(17) . 99_565
O1 Zr01 O1 90.9(3) 100_655 99_565
O1 Zr01 O1 60.50(17) 99_565 2_665
O1 Zr01 O3 102.69(13) 99_565 109_665
O1 Zr01 O3 102.69(13) 99_565 .
O1 Zr01 O3 149.52(7) . .
O1 Zr01 O3 102.69(13) . 2_665
O1 Zr01 O3 149.52(7) 100_655 109_665
O1 Zr01 O3 149.52(7) 99_565 2_665
O1 Zr01 O3 149.52(7) 2_665 109_665
O1 Zr01 O3 149.52(7) . 110
O1 Zr01 O3 102.69(13) 100_655 2_665
O1 Zr01 O3 102.69(13) 100_655 110
O1 Zr01 O3 149.52(7) 2_665 2_665
O1 Zr01 O3 149.52(7) 99_565 110
O1 Zr01 O3 149.52(7) 100_655 .
O1 Zr01 O3 102.69(13) 2_665 110
O1 Zr01 O3 102.69(13) 2_665 .
O1 Zr01 O3 102.69(13) . 109_665
O3 Zr01 O002 68.23(4) 2_665 109_665
O3 Zr01 O002 68.23(4) 110 .
O3 Zr01 O002 68.23(4) 109_665 2_665
O3 Zr01 O002 68.23(4) . 109_665
O3 Zr01 O002 100.82(5) 2_665 .
O3 Zr01 O002 21.64(5) 2_665 2_665
O3 Zr01 O002 68.23(3) 110 2_665
O3 Zr01 O002 100.82(5) . 2_665
O3 Zr01 O002 68.23(3) 109_665 .
O3 Zr01 O002 68.23(4) 2_665 110
O3 Zr01 O002 21.64(5) . .
O3 Zr01 O002 21.64(5) 110 110
O3 Zr01 O002 100.82(5) 110 109_665
O3 Zr01 O002 100.82(5) 109_665 110
O3 Zr01 O002 68.23(4) . 110
O3 Zr01 O002 21.64(5) 109_665 109_665
O3 Zr01 O3 53.570(6) 110 2_665
O3 Zr01 O3 79.182(9) 2_665 .
O3 Zr01 O3 53.570(6) 109_665 .
O3 Zr01 O3 53.570(6) 109_665 2_665
O3 Zr01 O3 79.182(10) 110 109_665
O3 Zr01 O3 53.570(6) 110 .
C004 O002 Zr01 132.61(16) . .
O3 O002 Zr01 72.37(12) . .
O3 O002 C004 155.0(2) . .
O002 C004 O002 127.3(3) . 18_655
O002 C004 C005 116.37(14) 18_655 .
O002 C004 C005 116.38(14) . .
C004 C005 C3 115.3(5) . 18_655
C004 C005 C3 115.3(5) . .
C004 C005 C3 115.3(5) . 100_655
C004 C005 C3 115.3(5) . 115
C1AA C005 C004 125.0(7) . .
C1AA C005 C3 13.4(14) . .
C1AA C005 C3 62.0(7) . 100_655
C1AA C005 C3 88.7(7) . 115
C1AA C005 C3 118.8(6) . 18_655
C3 C005 C3 85.0(16) 18_655 100_655
C3 C005 C3 129.3(10) 100_655 115
C3 C005 C3 73.8(16) 100_655 .
C3 C005 C3 85.0(16) 115 .
C3 C005 C3 129.3(10) 18_655 .
C3 C005 C3 73.8(16) 18_655 115
C006 C006 C0AA 115.9(5) 121_666 .
C17 C006 C006 125.6(7) 100_655 121_666
C17 C006 C006 125.6(7) . 121_666
C17 C006 C006 125.6(7) 18_655 121_666
C17 C006 C006 125.6(7) 115 121_666
C17 C006 C0AA 87.5(7) 115 .
C17 C006 C0AA 62.3(8) 100_655 .
C17 C006 C0AA 117.7(6) 18_655 .
C17 C006 C0AA 13.4(14) . .
C17 C006 C17 108.8(14) 115 100_655
C17 C006 C17 50(2) . 100_655
C17 C006 C17 50(2) 115 18_655
C17 C006 C17 88(2) . 115
C17 C006 C17 108.8(14) . 18_655
C17 C006 C17 88(2) 18_655 100_655
Zr01 O1 Zr01 116.95(9) 105_666 101_666
Zr01 O1 Zr01 116.95(9) 105_666 .
Zr01 O1 Zr01 116.95(9) 101_666 .
O2 O1 Zr01 100.17(15) . .
O2 O1 Zr01 100.17(15) . 105_666
O2 O1 Zr01 100.17(15) . 101_666
Zr01 O2 Zr01 102.64(15) 105_666 101_666
Zr01 O2 Zr01 102.64(15) 105_666 .
Zr01 O2 Zr01 102.64(15) 101_666 .
O1 O2 Zr01 64.35(13) . .
O1 O2 Zr01 64.35(13) . 105_666
O1 O2 Zr01 64.35(13) . 101_666
C1 C4 C1AA 128.6(16) . .
C1 C4 C3 120.5(16) . .
C3 C4 C1AA 9.8(11) . .
C005 C1AA C4 123.7(11) . .
C005 C1AA C0AA 141.5(17) . .
C005 C1AA C17 124.4(11) . .
C0AA C1AA C4 89.6(8) . .
C3 C1AA C005 137(4) . .
C3 C1AA C4 26(3) . .
C3 C1AA C0AA 67(2) . .
C3 C1AA C17 88(3) . .
C17 C1AA C4 109.9(8) . .
C17 C1AA C0AA 20.9(7) . .
C1AA C0AA C006 96.5(8) . .
C12 C0AA C006 124.2(11) . .
C12 C0AA C1AA 139.3(12) . .
C3 C0AA C006 116.7(9) . .
C3 C0AA C1AA 21.2(8) . .
C3 C0AA C12 118.9(11) . .
C17 C0AA C006 29(3) . .
C17 C0AA C1AA 72(3) . .
C17 C0AA C12 145(4) . .
C17 C0AA C3 93(3) . .
C0AA C12 C17 9.4(10) . .
C19 C12 C0AA 117.9(11) . .
C19 C12 C17 126.0(11) . .
C1 C19 C12 122.2(18) . .
C19 C1 C4 122(3) . .
C005 C3 C3 53.1(8) . 100_655
C4 C3 C005 127.3(10) . .
C4 C3 C3 124.5(15) . 100_655
C4 C3 C17 137.1(13) . .
C1AA C3 C005 29(3) . .
C1AA C3 C4 144(4) . .
C1AA C3 C0AA 92(3) . .
C1AA C3 C3 29(5) . 100_655
C1AA C3 C17 71(2) . .
C0AA C3 C005 114.5(9) . .
C0AA C3 C4 118.2(10) . .
C0AA C3 C3 89.8(9) . 100_655
C0AA C3 C17 20.7(8) . .
C17 C3 C005 94.8(8) . .
C17 C3 C3 71.7(12) . 100_655
C006 C17 C1AA 126.2(10) . .
C006 C17 C12 120.2(11) . .
C006 C17 C3 143.5(16) . .
C006 C17 C17 35.6(7) . 18_655
C006 C17 C17 46.0(11) . 115
C1AA C17 C12 110.6(8) . .
C1AA C17 C3 21.0(7) . .
C1AA C17 C17 90.6(6) . 18_655
C1AA C17 C17 90.7(7) . 115
C0AA C17 C006 137(4) . .
C0AA C17 C1AA 87(3) . .
C0AA C17 C12 26(3) . .
C0AA C17 C3 66(3) . .
C0AA C17 C17 150(6) . 18_655
C0AA C17 C17 151(5) . 100_655
C0AA C17 C17 119(5) . 115
C3 C17 C12 89.9(8) . .
C3 C17 C17 100.8(13) . 115
C3 C17 C17 108.8(10) . 18_655
C17 C17 C006 65.1(11) 100_655 .
C17 C17 C1AA 90.1(7) 100_655 .
C17 C17 C12 136.8(12) 100_655 .
C17 C17 C12 125.6(12) 115 .
C17 C17 C12 151.1(17) 18_655 .
C17 C17 C3 108.3(12) 100_655 .
C17 C17 C17 58.8(15) 100_655 18_655
C17 C17 C17 90.003(6) 100_655 115
C17 C17 C17 31.3(15) 115 18_655
O002 O3 Zr01 85.99(12) . .

loop_
_geom_bond_atom_site_label_1
_geom_bond_atom_site_label_2
_geom_bond_distance
_geom_bond_site_symmetry_2
Zr01 O002 2.2155(17) 2_665
Zr01 O002 2.2155(17) .
Zr01 O002 2.2155(17) 109_665
Zr01 O002 2.2155(17) 110
Zr01 O1 2.0505(10) 100_655
Zr01 O1 2.0505(10) .
Zr01 O1 2.0505(10) 99_565
Zr01 O1 2.0505(10) 2_665
Zr01 O3 2.1166(2) .
Zr01 O3 2.1166(2) 110
Zr01 O3 2.1166(2) 109_665
Zr01 O3 2.1166(2) 2_665
O002 C004 1.260(2) .
O002 O3 0.8191(19) .
C004 O002 1.260(2) 18_655
C004 C005 1.507(5) .
C005 C1AA 1.164(12) .
C005 C3 1.611(12) 18_655
C005 C3 1.612(12) .
C005 C3 1.611(12) 100_655
C005 C3 1.611(12) 115
C006 C006 1.496(8) 121_666
C006 C0AA 1.596(12) .
C006 C17 1.153(13) .
C006 C17 1.153(13) 115
C006 C17 1.153(13) 18_655
C006 C17 1.153(13) 100_655
O1 Zr01 2.0505(10) 101_666
O1 Zr01 2.0505(10) 105_666
O1 O2 0.607(5) .
O2 Zr01 2.239(2) 101_666
O2 Zr01 2.239(2) 105_666
C4 C1AA 1.890(19) .
C4 C1 1.35(2) .
C4 C3 1.42(2) .
C1AA C0AA 1.52(2) .
C1AA C3 0.550(18) .
C1AA C17 1.452(11) .
C0AA C12 1.444(18) .
C0AA C3 1.405(12) .
C0AA C17 0.545(18) .
C12 C19 1.38(2) .
C12 C17 1.916(19) .
C19 C1 1.32(2) .
C3 C3 1.94(4) 100_655
C3 C17 1.54(2) .
C17 C17 1.60(4) 115
C17 C17 1.88(2) 18_655
C17 C17 0.97(4) 100_655

loop_
_geom_torsion_atom_site_label_1
_geom_torsion_atom_site_label_2
_geom_torsion_atom_site_label_3
_geom_torsion_atom_site_label_4
_geom_torsion
_geom_torsion_site_symmetry_1
_geom_torsion_site_symmetry_4
Zr01 O002 C004 O002 0.000(2) . 18_655
Zr01 O002 C004 C005 180.000(1) . .
Zr01 O1 O2 Zr01 120.000(0) . 101_666
Zr01 O1 O2 Zr01 -120.000(0) 101_666 .
Zr01 O1 O2 Zr01 120.000(1) 105_666 .
Zr01 O1 O2 Zr01 120.000(1) 101_666 105_666
Zr01 O1 O2 Zr01 -120.000(1) 105_666 101_666
Zr01 O1 O2 Zr01 -120.000(1) . 105_666
O002 C004 C005 C1AA 149.2(14) 18_655 .
O002 C004 C005 C1AA -30.8(14) . .
O002 C004 C005 C3 -41.6(10) . .
O002 C004 C005 C3 138.4(10) . 18_655
O002 C004 C005 C3 41.6(10) 18_655 115
O002 C004 C005 C3 138.4(10) 18_655 .
O002 C004 C005 C3 -41.6(10) 18_655 18_655
O002 C004 C005 C3 -138.4(10) 18_655 100_655
O002 C004 C005 C3 -138.4(10) . 115
O002 C004 C005 C3 41.6(10) . 100_655
C004 O002 O3 Zr01 180.000(1) . .
C004 C005 C1AA C4 -17(3) . .
C004 C005 C1AA C0AA -163(3) . .
C004 C005 C1AA C3 -47(8) . .
C004 C005 C1AA C17 -179.7(9) . .
C004 C005 C3 C4 2(3) . .
C004 C005 C3 C1AA 139(7) . .
C004 C005 C3 C0AA -179.5(11) . .
C004 C005 C3 C3 110.8(7) . 100_655
C004 C005 C3 C17 173.7(13) . .
C005 C1AA C0AA C006 -25(4) . .
C005 C1AA C0AA C12 157(3) . .
C005 C1AA C0AA C3 138(8) . .
C005 C1AA C0AA C17 -42(8) . .
C005 C1AA C3 C4 70(12) . .
C005 C1AA C3 C0AA -143(5) . .
C005 C1AA C3 C3 131(9) . 100_655
C005 C1AA C3 C17 -143(6) . .
C005 C1AA C17 C006 -1(2) . .
C005 C1AA C17 C0AA 150(6) . .
C005 C1AA C17 C12 159(2) . .
C005 C1AA C17 C3 150(6) . .
C005 C1AA C17 C17 -0.6(17) . 18_655
C005 C1AA C17 C17 -59.4(17) . 100_655
C005 C1AA C17 C17 30.6(17) . 115
C005 C3 C17 C006 24(5) . .
C005 C3 C17 C1AA -17(4) . .
C005 C3 C17 C0AA 162(4) . .
C005 C3 C17 C12 171.4(12) . .
C005 C3 C17 C17 -48.5(13) . 100_655
C005 C3 C17 C17 14(3) . 18_655
C005 C3 C17 C17 45.1(12) . 115
C006 C006 C0AA C1AA -172.9(14) 121_666 .
C006 C006 C0AA C12 5(3) 121_666 .
C006 C006 C0AA C3 -179.5(11) 121_666 .
C006 C006 C0AA C17 -139(7) 121_666 .
C006 C006 C17 C1AA -179.7(10) 121_666 .
C006 C006 C17 C0AA 47(8) 121_666 .
C006 C006 C17 C12 22(3) 121_666 .
C006 C006 C17 C3 163(3) 121_666 .
C006 C006 C17 C17 133.8(16) 121_666 115
C006 C006 C17 C17 -109.5(11) 121_666 100_655
C006 C006 C17 C17 180.003(9) 121_666 18_655
C006 C0AA C12 C19 179(3) . .
C006 C0AA C12 C17 -30(8) . .
C006 C0AA C3 C005 -0.9(19) . .
C006 C0AA C3 C4 177(2) . .
C006 C0AA C3 C1AA 18(4) . .
C006 C0AA C3 C3 47.7(13) . 100_655
C006 C0AA C3 C17 19(4) . .
C006 C0AA C17 C1AA -144(6) . .
C006 C0AA C17 C12 57(14) . .
C006 C0AA C17 C3 -144(5) . .
C006 C0AA C17 C17 -55(6) . 115
C006 C0AA C17 C17 131(10) . 100_655
C006 C0AA C17 C17 -58(7) . 18_655
C4 C1AA C0AA C006 -177.2(12) . .
C4 C1AA C0AA C12 5(5) . .
C4 C1AA C0AA C3 -14(4) . .
C4 C1AA C0AA C17 166(4) . .
C4 C1AA C3 C005 -70(12) . .
C4 C1AA C3 C0AA 148(8) . .
C4 C1AA C3 C3 61(10) . 100_655
C4 C1AA C3 C17 148(7) . .
C4 C1AA C17 C006 -165(2) . .
C4 C1AA C17 C0AA -15(5) . .
C4 C1AA C17 C12 -5.1(19) . .
C4 C1AA C17 C3 -14(4) . .
C4 C1AA C17 C17 -165(2) . 18_655
C4 C1AA C17 C17 -133.9(14) . 115
C4 C1AA C17 C17 136.1(14) . 100_655
C4 C3 C17 C006 -166(3) . .
C4 C3 C17 C1AA 153(7) . .
C4 C3 C17 C0AA -28(7) . .
C4 C3 C17 C12 -19(4) . .
C4 C3 C17 C17 -145(3) . 115
C4 C3 C17 C17 121(3) . 100_655
C4 C3 C17 C17 -176(3) . 18_655
C1AA C005 C3 C4 -136(9) . .
C1AA C005 C3 C0AA 42(6) . .
C1AA C005 C3 C3 -28(7) . 100_655
C1AA C005 C3 C17 35(6) . .
C1AA C4 C1 C19 8(8) . .
C1AA C4 C3 C005 35(7) . .
C1AA C4 C3 C0AA -143(9) . .
C1AA C4 C3 C3 -31(8) . 100_655
C1AA C4 C3 C17 -132(11) . .
C1AA C0AA C12 C19 -4(6) . .
C1AA C0AA C12 C17 147(13) . .
C1AA C0AA C3 C005 -19(4) . .
C1AA C0AA C3 C4 159(6) . .
C1AA C0AA C3 C3 29(5) . 100_655
C1AA C0AA C3 C17 0(4) . .
C1AA C0AA C17 C006 144(6) . .
C1AA C0AA C17 C12 -158(9) . .
C1AA C0AA C17 C3 -0.2(15) . .
C1AA C0AA C17 C17 86(5) . 18_655
C1AA C0AA C17 C17 89.0(17) . 115
C1AA C0AA C17 C17 -85(5) . 100_655
C1AA C3 C17 C006 41(8) . .
C1AA C3 C17 C0AA 180(4) . .
C1AA C3 C17 C12 -171(4) . .
C1AA C3 C17 C17 -31(5) . 100_655
C1AA C3 C17 C17 62(5) . 115
C1AA C3 C17 C17 31(6) . 18_655
C0AA C006 C17 C1AA 134(8) . .
C0AA C006 C17 C12 -25(6) . .
C0AA C006 C17 C3 117(10) . .
C0AA C006 C17 C17 -156(7) . 100_655
C0AA C006 C17 C17 87(7) . 115
C0AA C006 C17 C17 133(8) . 18_655
C0AA C1AA C3 C005 143(5) . .
C0AA C1AA C3 C4 -148(8) . .
C0AA C1AA C3 C3 -87(5) . 100_655
C0AA C1AA C3 C17 -0.2(15) . .
C0AA C1AA C17 C006 -150(6) . .
C0AA C1AA C17 C12 10(4) . .
C0AA C1AA C17 C3 0(4) . .
C0AA C1AA C17 C17 -119(5) . 115
C0AA C1AA C17 C17 151(5) . 100_655
C0AA C1AA C17 C17 -150(6) . 18_655
C0AA C12 C19 C1 2(7) . .
C0AA C3 C17 C006 -138(8) . .
C0AA C3 C17 C1AA -180(4) . .
C0AA C3 C17 C12 9(4) . .
C0AA C3 C17 C17 149(5) . 100_655
C0AA C3 C17 C17 -117(5) . 115
C0AA C3 C17 C17 -148(7) . 18_655
C12 C0AA C3 C005 174(2) . .
C12 C0AA C3 C4 -7(3) . .
C12 C0AA C3 C1AA -166(5) . .
C12 C0AA C3 C3 -137(2) . 100_655
C12 C0AA C3 C17 -166(6) . .
C12 C0AA C17 C006 -57(14) . .
C12 C0AA C17 C1AA 158(9) . .
C12 C0AA C17 C3 158(9) . .
C12 C0AA C17 C17 74(10) . 100_655
C12 C0AA C17 C17 -113(8) . 115
C12 C0AA C17 C17 -116(8) . 18_655
C12 C19 C1 C4 -5(9) . .
C1 C4 C1AA C005 -166(4) . .
C1 C4 C1AA C0AA -7(4) . .
C1 C4 C1AA C3 -36(9) . .
C1 C4 C1AA C17 -1(4) . .
C1 C4 C3 C005 -177(3) . .
C1 C4 C3 C1AA 148(8) . .
C1 C4 C3 C0AA 5(4) . .
C1 C4 C3 C3 116(3) . 100_655
C1 C4 C3 C17 16(6) . .
C3 C005 C1AA C4 30(6) . .
C3 C005 C1AA C4 103(2) 115 .
C3 C005 C1AA C4 174.0(13) 18_655 .
C3 C005 C1AA C4 -120(3) 100_655 .
C3 C005 C1AA C0AA -116(10) . .
C3 C005 C1AA C0AA -42(3) 115 .
C3 C005 C1AA C0AA 94(3) 100_655 .
C3 C005 C1AA C0AA 28(5) 18_655 .
C3 C005 C1AA C3 -149(8) 100_655 .
C3 C005 C1AA C3 74(7) 115 .
C3 C005 C1AA C3 144(6) 18_655 .
C3 C005 C1AA C17 -133(8) . .
C3 C005 C1AA C17 -59.2(13) 115 .
C3 C005 C1AA C17 11(3) 18_655 .
C3 C005 C1AA C17 77.6(14) 100_655 .
C3 C005 C3 C4 118(2) 115 .
C3 C005 C3 C4 -178(3) 18_655 .
C3 C005 C3 C4 -109(2) 100_655 .
C3 C005 C3 C1AA -106(7) 115 .
C3 C005 C3 C1AA -41(7) 18_655 .
C3 C005 C3 C1AA 28(7) 100_655 .
C3 C005 C3 C0AA -63.8(16) 115 .
C3 C005 C3 C0AA 69.7(15) 100_655 .
C3 C005 C3 C0AA 0.5(11) 18_655 .
C3 C005 C3 C3 -133.5(8) 115 100_655
C3 C005 C3 C3 -69.2(7) 18_655 100_655
C3 C005 C3 C17 -6.3(13) 18_655 .
C3 C005 C3 C17 63(2) 100_655 .
C3 C005 C3 C17 -71(2) 115 .
C3 C4 C1AA C005 -130(10) . .
C3 C4 C1AA C0AA 30(7) . .
C3 C4 C1AA C17 35(8) . .
C3 C4 C1 C19 1(7) . .
C3 C1AA C0AA C006 -164(4) . .
C3 C1AA C0AA C12 18(7) . .
C3 C1AA C0AA C17 180(4) . .
C3 C1AA C17 C006 -151(6) . .
C3 C1AA C17 C0AA 0(4) . .
C3 C1AA C17 C12 9(4) . .
C3 C1AA C17 C17 151(5) . 100_655
C3 C1AA C17 C17 -119(5) . 115
C3 C1AA C17 C17 -151(6) . 18_655
C3 C0AA C12 C19 4(4) . .
C3 C0AA C12 C17 155(11) . .
C3 C0AA C17 C006 144(5) . .
C3 C0AA C17 C1AA 0.2(15) . .
C3 C0AA C17 C12 -158(9) . .
C3 C0AA C17 C17 89.2(19) . 115
C3 C0AA C17 C17 -84(5) . 100_655
C3 C0AA C17 C17 86(5) . 18_655
C3 C3 C17 C006 72(3) 100_655 .
C3 C3 C17 C1AA 31(5) 100_655 .
C3 C3 C17 C0AA -149(5) 100_655 .
C3 C3 C17 C12 -140.1(15) 100_655 .
C3 C3 C17 C17 -0.003(3) 100_655 100_655
C3 C3 C17 C17 93.6(3) 100_655 115
C3 C3 C17 C17 62.3(17) 100_655 18_655
C17 C006 C0AA C1AA -34(6) . .
C17 C006 C0AA C1AA 58.3(16) 115 .
C17 C006 C0AA C1AA 17(3) 18_655 .
C17 C006 C0AA C1AA -54.5(14) 100_655 .
C17 C006 C0AA C12 -123(3) 115 .
C17 C006 C0AA C12 144(9) . .
C17 C006 C0AA C12 -164.6(19) 18_655 .
C17 C006 C0AA C12 124(3) 100_655 .
C17 C006 C0AA C3 10(3) 18_655 .
C17 C006 C0AA C3 -61.1(14) 100_655 .
C17 C006 C0AA C3 51.8(14) 115 .
C17 C006 C0AA C3 -41(7) . .
C17 C006 C0AA C17 -20(6) 100_655 .
C17 C006 C0AA C17 51(9) 18_655 .
C17 C006 C0AA C17 92(7) 115 .
C17 C006 C17 C1AA -70.2(18) 100_655 .
C17 C006 C17 C1AA 0.3(10) 18_655 .
C17 C006 C17 C1AA 47(2) 115 .
C17 C006 C17 C0AA -87(7) 115 .
C17 C006 C17 C0AA -133(8) 18_655 .
C17 C006 C17 C0AA 156(7) 100_655 .
C17 C006 C17 C12 -158(3) 18_655 .
C17 C006 C17 C12 131.3(17) 100_655 .
C17 C006 C17 C12 -112.0(16) 115 .
C17 C006 C17 C3 29(5) 115 .
C17 C006 C17 C3 -87(4) 100_655 .
C17 C006 C17 C3 -17(3) 18_655 .
C17 C006 C17 C17 -46.2(16) 18_655 115
C17 C006 C17 C17 70.5(11) 18_655 100_655
C17 C006 C17 C17 46.2(16) 115 18_655
C17 C006 C17 C17 -70.5(11) 100_655 18_655
C17 C006 C17 C17 -116.7(9) 100_655 115
C17 C006 C17 C17 116.7(9) 115 100_655
C17 C1AA C0AA C006 17(4) . .
C17 C1AA C0AA C12 -161(8) . .
C17 C1AA C0AA C3 -180(4) . .
C17 C1AA C3 C005 143(6) . .
C17 C1AA C3 C4 -148(7) . .
C17 C1AA C3 C0AA 0.2(15) . .
C17 C1AA C3 C3 -87(5) . 100_655
C17 C0AA C12 C19 -151(9) . .
C17 C0AA C3 C005 -20(5) . .
C17 C0AA C3 C4 159(6) . .
C17 C0AA C3 C1AA 0(4) . .
C17 C0AA C3 C3 29(5) . 100_655
C17 C12 C19 C1 -3(7) . .
O3 O002 C004 O002 180.000(1) . 18_655
O3 O002 C004 C005 0.000(3) . .
